data_4060096
loop_
_publ_author_name
'Cabeza, Javier A.'
'del R\'io, Ignacio'
'Garc\'ia-\'Alvarez, Pablo'
'Miguel, Daniel'

_publ_section_title
;
Reactivity of Diphenylacetylene with a Basal Edge-Bridged Square-Pyramidal 
Hexaruthenium Cluster. Characterization of Penta-, Hexa-, and Heptanuclear 
Alkyne Derivatives
;
_journal_issue 4
_journal_name_full Organometallics
_journal_page_first 665
_journal_page_last 674
_journal_paper_doi 10.1021/om049186r
_journal_volume 24
_journal_year 2005
_chemical_formula_sum 'C37 H24 N2 O10 Ru5'
_chemical_formula_weight 1161.93
_space_group_IT_number 61
_symmetry_cell_setting orthorhombic
_symmetry_space_group_name_Hall '-P 2ac 2ab'
_symmetry_space_group_name_H-M 'P b c a'
_atom_sites_solution_hydrogens geom
_atom_sites_solution_primary direct
_atom_sites_solution_secondary difmap
_cell_angle_alpha 90.00
_cell_angle_beta 90.00
_cell_angle_gamma 90.00
_cell_formula_units_Z 8
_cell_length_a 19.296(3)
_cell_length_b 17.896(3)
_cell_length_c 21.224(4)
_cell_measurement_reflns_used ?
_cell_measurement_temperature 296(2)
_cell_measurement_theta_max ?
_cell_measurement_theta_min ?
_cell_volume 7329(2)
_diffrn_ambient_temperature 296(2)
_diffrn_detector_area_resol_mean ?
_diffrn_measurement_device_type 'CCD area detector'
_diffrn_measurement_method 'phi and omega scans'
_diffrn_radiation_monochromator graphite
_diffrn_radiation_source 'fine-focus sealed tube'
_diffrn_radiation_type MoK\a
_diffrn_radiation_wavelength 0.71073
_diffrn_reflns_av_R_equivalents 0.0497
_diffrn_reflns_av_sigmaI/netI 0.0246
_diffrn_reflns_limit_h_max 20
_diffrn_reflns_limit_h_min -21
_diffrn_reflns_limit_k_max 18
_diffrn_reflns_limit_k_min -19
_diffrn_reflns_limit_l_max 16
_diffrn_reflns_limit_l_min -23
_diffrn_reflns_number 30526
_diffrn_reflns_theta_max 23.28
_diffrn_reflns_theta_min 1.82
_diffrn_standards_decay_% ?
_diffrn_standards_interval_count ?
_diffrn_standards_interval_time ?
_diffrn_standards_number ?
_exptl_absorpt_coefficient_mu 2.075
_exptl_absorpt_correction_T_max 1.000000
_exptl_absorpt_correction_T_min 0.719686
_exptl_absorpt_correction_type SADABS
_exptl_absorpt_process_details ?
_exptl_crystal_colour BLACK
_exptl_crystal_density_diffrn 2.106
_exptl_crystal_density_meas ?
_exptl_crystal_density_method 'not measured'
_exptl_crystal_description BLOCK
_exptl_crystal_F_000 4480
_exptl_crystal_size_max 0.11
_exptl_crystal_size_mid 0.27
_exptl_crystal_size_min 0.29
_refine_ls_extinction_coef ?
_refine_ls_extinction_method none
_refine_ls_goodness_of_fit_ref 1.220
_refine_ls_hydrogen_treatment mixed
_refine_ls_matrix_type full
_refine_ls_number_parameters 489
_refine_ls_number_reflns 5254
_refine_ls_number_restraints 0
_refine_ls_restrained_S_all 1.220
_refine_ls_R_factor_all 0.0548
_refine_ls_R_factor_gt 0.0439
_refine_ls_shift/su_max 0.173
_refine_ls_shift/su_mean 0.003
_refine_ls_structure_factor_coef Fsqd
_refine_ls_weighting_details 'calc w=1/[\s^2^(Fo^2^)+(0.0150P)^2^+64.9153P] where P=(Fo^2^+2Fc^2^)/3'
_refine_ls_weighting_scheme calc
_refine_ls_wR_factor_gt 0.0824
_refine_ls_wR_factor_ref 0.0909
_reflns_number_gt 4543
_reflns_number_total 5254
_reflns_threshold_expression >2sigma(I)
_cod_depositor_comments
;
The following automatic conversions were performed:
'_symmetry_cell_setting' value 'Orthorhombic' changed to 'orthorhombic'
according to '/home/saulius/struct/CIF-dictionaries/cif_core.dic'
dictionary named 'cif_core.dic' version 2.4.1 from 2010-06-29.

Automatic conversion script
Id: cif_fix_enum 1527 2010-12-29 10:47:43Z saulius 
;
_cod_original_sg_symbol_H-M Pbca
_cod_database_code 4060096

loop_
_symmetry_equiv_pos_as_xyz
'x, y, z'
'-x+1/2, -y, z+1/2'
'-x, y+1/2, -z+1/2'
'x+1/2, -y+1/2, -z'
'-x, -y, -z'
'x-1/2, y, -z-1/2'
'x, -y-1/2, z-1/2'
'-x-1/2, y-1/2, z'

loop_
_atom_site_label
_atom_site_type_symbol
_atom_site_fract_x
_atom_site_fract_y
_atom_site_fract_z
_atom_site_U_iso_or_equiv
_atom_site_adp_type
_atom_site_occupancy
_atom_site_symmetry_multiplicity
_atom_site_calc_flag
_atom_site_refinement_flags
_atom_site_disorder_assembly
_atom_site_disorder_group
C1 C 0.6551(3) 0.7127(4) 0.8619(3) 0.0244(16) Uani 1 1 d . . .
C2 C 0.6322(4) 0.7769(4) 0.8303(4) 0.0381(19) Uani 1 1 d . . .
H2 H 0.6609 0.8003 0.8012 0.046 Uiso 1 1 calc R . .
C3 C 0.5678(4) 0.8051(5) 0.8421(4) 0.046(2) Uani 1 1 d . . .
H3 H 0.5528 0.8482 0.8217 0.055 Uiso 1 1 calc R . .
C4 C 0.5258(4) 0.7695(5) 0.8839(4) 0.048(2) Uani 1 1 d . . .
H4 H 0.4812 0.7871 0.8911 0.058 Uiso 1 1 calc R . .
C5 C 0.5496(4) 0.7071(4) 0.9158(4) 0.038(2) Uani 1 1 d . . .
C6 C 0.5017(4) 0.6688(5) 0.9609(4) 0.054(2) Uani 1 1 d . . .
H6A H 0.4561 0.6897 0.9570 0.081 Uiso 1 1 calc R . .
H6B H 0.5182 0.6757 1.0031 0.081 Uiso 1 1 calc R . .
H6C H 0.5001 0.6164 0.9514 0.081 Uiso 1 1 calc R . .
C7 C 0.8292(3) 0.6091(4) 0.8034(3) 0.0254(16) Uani 1 1 d . . .
C8 C 0.8487(3) 0.6263(4) 0.8672(3) 0.0254(16) Uani 1 1 d . . .
C9 C 0.8786(4) 0.5652(4) 0.7625(3) 0.0270(16) Uani 1 1 d . . .
C10 C 0.8655(4) 0.4900(4) 0.7510(4) 0.045(2) Uani 1 1 d . . .
H10 H 0.8274 0.4674 0.7699 0.054 Uiso 1 1 calc R . .
C11 C 0.9072(5) 0.4486(5) 0.7129(4) 0.047(2) Uani 1 1 d . . .
H11 H 0.8974 0.3983 0.7065 0.057 Uiso 1 1 calc R . .
C12 C 0.9637(5) 0.4804(6) 0.6835(5) 0.058(3) Uani 1 1 d . . .
H12 H 0.9918 0.4524 0.6568 0.069 Uiso 1 1 calc R . .
C13 C 0.9776(4) 0.5545(5) 0.6948(4) 0.049(2) Uani 1 1 d . . .
H13 H 1.0157 0.5769 0.6757 0.059 Uiso 1 1 calc R . .
C14 C 0.9360(4) 0.5960(5) 0.7338(4) 0.040(2) Uani 1 1 d . . .
H14 H 0.9468 0.6460 0.7411 0.049 Uiso 1 1 calc R . .
C15 C 0.9193(4) 0.6057(4) 0.8912(3) 0.0318(18) Uani 1 1 d . . .
C16 C 0.9670(4) 0.6592(5) 0.9095(4) 0.044(2) Uani 1 1 d . . .
H16 H 0.9544 0.7093 0.9073 0.053 Uiso 1 1 calc R . .
C17 C 1.0325(4) 0.6414(6) 0.9310(5) 0.060(3) Uani 1 1 d . . .
H17 H 1.0631 0.6789 0.9431 0.072 Uiso 1 1 calc R . .
C18 C 1.0518(4) 0.5685(7) 0.9343(5) 0.060(3) Uani 1 1 d . . .
H18 H 1.0959 0.5559 0.9484 0.072 Uiso 1 1 calc R . .
C19 C 1.0066(5) 0.5135(6) 0.9167(5) 0.060(3) Uani 1 1 d . . .
H19 H 1.0198 0.4636 0.9196 0.073 Uiso 1 1 calc R . .
C20 C 0.9413(4) 0.5315(5) 0.8948(4) 0.044(2) Uani 1 1 d . . .
H20 H 0.9115 0.4935 0.8821 0.052 Uiso 1 1 calc R . .
C30 C 0.6431(6) 0.5980(8) 0.7093(4) 0.070(3) Uani 1 1 d . . .
H30 H 0.6059 0.5754 0.7344 0.084 Uiso 1 1 calc R . .
C31 C 0.7001(8) 0.5548(6) 0.6924(5) 0.077(4) Uani 1 1 d . . .
H31 H 0.7020 0.5017 0.7037 0.092 Uiso 1 1 calc R . .
C32 C 0.7553(7) 0.5883(8) 0.6650(5) 0.077(4) Uani 1 1 d . . .
H32 H 0.7973 0.5583 0.6596 0.092 Uiso 1 1 calc R . .
C33 C 0.7613(5) 0.6629(8) 0.6582(4) 0.064(3) Uani 1 1 d . . .
C34 C 0.7063(7) 0.7066(5) 0.6764(5) 0.069(4) Uani 1 1 d . . .
H34 H 0.7123 0.7609 0.6781 0.083 Uiso 1 1 calc R . .
C35 C 0.6444(5) 0.6746(7) 0.7017(4) 0.065(3) Uani 1 1 d . . .
H35 H 0.6085 0.7062 0.7206 0.078 Uiso 1 1 calc R . .
C36 C 0.8266(7) 0.6932(13) 0.6291(7) 0.181(11) Uani 1 1 d . . .
H36A H 0.8655 0.6641 0.6430 0.272 Uiso 1 1 calc R . .
H36B H 0.8328 0.7443 0.6418 0.272 Uiso 1 1 calc R . .
H36C H 0.8231 0.6907 0.5841 0.272 Uiso 1 1 calc R . .
C101 C 0.6697(4) 0.5106(4) 0.8402(4) 0.0375(19) Uani 1 1 d . . .
C102 C 0.7785(4) 0.4723(5) 0.8951(4) 0.043(2) Uani 1 1 d . . .
C200 C 0.8293(4) 0.7907(5) 0.9071(4) 0.039(2) Uani 1 1 d . . .
C201 C 0.7271(4) 0.7521(5) 0.9862(4) 0.0375(19) Uani 1 1 d . . .
C202 C 0.8426(4) 0.6679(5) 1.0040(4) 0.046(2) Uani 1 1 d . . .
C301 C 0.6054(4) 0.5238(5) 0.9687(4) 0.044(2) Uani 1 1 d . . .
C302 C 0.6353(5) 0.6447(5) 1.0479(5) 0.050(2) Uani 1 1 d . . .
C303 C 0.7375(5) 0.5433(6) 1.0122(4) 0.052(2) Uani 1 1 d . . .
C501 C 0.7907(4) 0.8186(5) 0.7719(4) 0.045(2) Uani 1 1 d . . .
C502 C 0.9088(5) 0.7709(5) 0.7986(4) 0.045(2) Uani 1 1 d . . .
N1 N 0.7208(3) 0.6812(3) 0.8507(3) 0.0250(13) Uani 1 1 d . . .
N2 N 0.6149(3) 0.6806(3) 0.9061(3) 0.0289(14) Uani 1 1 d . . .
O101 O 0.6264(3) 0.4721(3) 0.8212(3) 0.0579(17) Uani 1 1 d . . .
O102 O 0.7977(3) 0.4142(4) 0.9089(4) 0.074(2) Uani 1 1 d . . .
O200 O 0.8491(3) 0.8435(4) 0.9320(3) 0.0588(17) Uani 1 1 d . . .
O201 O 0.6981(3) 0.7946(3) 1.0155(3) 0.0528(16) Uani 1 1 d . . .
O202 O 0.8765(3) 0.6534(4) 1.0456(3) 0.066(2) Uani 1 1 d . . .
O301 O 0.5669(4) 0.4758(4) 0.9669(4) 0.078(2) Uani 1 1 d . . .
O302 O 0.6161(4) 0.6662(4) 1.0950(3) 0.074(2) Uani 1 1 d . . .
O303 O 0.7740(4) 0.5059(5) 1.0401(4) 0.085(3) Uani 1 1 d . . .
O501 O 0.7733(3) 0.8680(3) 0.7404(3) 0.0637(18) Uani 1 1 d . . .
O502 O 0.9620(3) 0.7929(4) 0.7848(4) 0.077(2) Uani 1 1 d . . .
Ru1 Ru 0.74470(3) 0.56485(3) 0.86940(3) 0.02632(16) Uani 1 1 d . . .
Ru2 Ru 0.78313(3) 0.68661(3) 0.93534(3) 0.02769(16) Uani 1 1 d . . .
Ru3 Ru 0.67084(3) 0.60266(4) 0.97146(3) 0.03288(17) Uani 1 1 d . . .
Ru4 Ru 0.73801(3) 0.63934(3) 0.75778(3) 0.02894(16) Uani 1 1 d . . .
Ru5 Ru 0.82077(3) 0.73950(3) 0.82143(3) 0.02960(16) Uani 1 1 d . . .

loop_
_atom_site_aniso_label
_atom_site_aniso_U_11
_atom_site_aniso_U_22
_atom_site_aniso_U_33
_atom_site_aniso_U_23
_atom_site_aniso_U_13
_atom_site_aniso_U_12
C1 0.013(3) 0.032(4) 0.028(4) -0.002(3) -0.001(3) -0.002(3)
C2 0.033(4) 0.043(5) 0.039(5) 0.011(4) 0.001(4) 0.004(4)
C3 0.030(4) 0.035(5) 0.071(6) 0.001(4) -0.004(4) 0.014(4)
C4 0.027(4) 0.047(5) 0.071(6) -0.001(5) 0.007(4) 0.010(4)
C5 0.029(4) 0.039(5) 0.045(5) -0.014(4) 0.004(4) 0.000(4)
C6 0.036(5) 0.067(6) 0.059(6) 0.011(5) 0.016(4) 0.005(4)
C7 0.020(4) 0.025(4) 0.031(4) 0.008(3) -0.002(3) -0.006(3)
C8 0.024(4) 0.018(4) 0.034(4) 0.003(3) -0.003(3) -0.004(3)
C9 0.026(4) 0.026(4) 0.029(4) 0.000(3) -0.007(3) 0.004(3)
C10 0.040(5) 0.040(5) 0.054(6) 0.000(4) 0.009(4) -0.004(4)
C11 0.060(6) 0.039(5) 0.044(5) -0.009(4) 0.004(5) 0.007(4)
C12 0.051(6) 0.063(7) 0.059(6) -0.016(5) 0.019(5) 0.022(5)
C13 0.036(5) 0.054(6) 0.059(6) 0.004(5) 0.018(4) 0.008(4)
C14 0.036(5) 0.042(5) 0.043(5) -0.001(4) 0.002(4) 0.000(4)
C15 0.021(4) 0.046(5) 0.028(4) 0.002(4) 0.004(3) 0.000(4)
C16 0.030(4) 0.051(5) 0.051(5) 0.000(4) -0.009(4) -0.005(4)
C17 0.028(5) 0.088(8) 0.064(7) 0.005(6) -0.007(4) -0.007(5)
C18 0.024(5) 0.095(8) 0.062(7) 0.012(6) -0.007(4) 0.013(5)
C19 0.045(6) 0.061(6) 0.076(7) 0.016(5) -0.002(5) 0.023(5)
C20 0.032(4) 0.050(5) 0.048(5) 0.005(4) -0.004(4) 0.002(4)
C30 0.058(7) 0.121(11) 0.032(6) 0.017(6) -0.014(5) -0.033(7)
C31 0.141(12) 0.061(7) 0.029(6) -0.011(5) -0.033(7) -0.005(8)
C32 0.087(9) 0.112(11) 0.032(6) -0.020(7) -0.018(6) 0.050(8)
C33 0.046(6) 0.124(11) 0.024(5) 0.022(6) -0.012(4) 0.004(7)
C34 0.117(10) 0.041(6) 0.050(6) 0.026(5) -0.055(7) -0.008(6)
C35 0.054(6) 0.104(9) 0.037(6) -0.017(6) -0.030(5) 0.030(7)
C36 0.063(8) 0.40(3) 0.080(10) 0.099(15) -0.012(7) -0.061(14)
C101 0.035(5) 0.026(4) 0.051(5) 0.007(4) 0.004(4) 0.001(4)
C102 0.027(4) 0.036(5) 0.065(6) 0.017(4) 0.001(4) -0.004(4)
C200 0.025(4) 0.033(5) 0.060(6) -0.005(4) 0.009(4) -0.005(4)
C201 0.038(5) 0.040(5) 0.034(5) 0.005(4) 0.001(4) -0.002(4)
C202 0.031(4) 0.066(6) 0.041(5) -0.012(5) -0.005(4) 0.002(4)
C301 0.038(5) 0.041(5) 0.054(6) 0.001(4) 0.019(4) 0.001(4)
C302 0.051(6) 0.046(5) 0.052(6) 0.006(5) 0.006(5) 0.003(4)
C303 0.059(6) 0.069(6) 0.029(5) 0.021(5) 0.004(4) 0.003(5)
C501 0.037(5) 0.039(5) 0.058(6) 0.000(5) 0.005(4) -0.006(4)
C502 0.043(5) 0.038(5) 0.054(6) 0.006(4) 0.010(4) -0.012(4)
N1 0.027(3) 0.030(3) 0.019(3) 0.001(3) -0.005(2) 0.004(3)
N2 0.021(3) 0.036(4) 0.029(3) -0.001(3) 0.002(3) 0.000(3)
O101 0.046(4) 0.047(4) 0.080(5) 0.006(3) -0.014(3) -0.020(3)
O102 0.059(4) 0.048(4) 0.114(6) 0.029(4) -0.002(4) 0.008(3)
O200 0.066(4) 0.046(4) 0.064(4) -0.020(3) -0.001(3) -0.019(3)
O201 0.062(4) 0.043(4) 0.053(4) -0.014(3) 0.012(3) 0.013(3)
O202 0.058(4) 0.102(6) 0.039(4) -0.002(4) -0.024(3) 0.011(4)
O301 0.065(5) 0.050(4) 0.120(7) -0.006(4) 0.031(4) -0.017(4)
O302 0.101(6) 0.074(5) 0.046(4) -0.001(4) 0.023(4) -0.008(4)
O303 0.080(5) 0.105(6) 0.070(5) 0.042(5) -0.015(4) 0.036(5)
O501 0.071(5) 0.040(4) 0.080(5) 0.021(4) -0.003(4) 0.007(3)
O502 0.046(4) 0.067(5) 0.119(6) 0.002(4) 0.031(4) -0.023(4)
Ru1 0.0241(3) 0.0245(3) 0.0304(3) 0.0029(3) 0.0001(3) -0.0012(2)
Ru2 0.0236(3) 0.0318(3) 0.0276(3) -0.0018(3) -0.0024(3) -0.0013(3)
Ru3 0.0300(3) 0.0386(4) 0.0301(4) 0.0069(3) 0.0035(3) -0.0011(3)
Ru4 0.0281(3) 0.0331(3) 0.0256(3) 0.0019(3) -0.0030(3) -0.0003(3)
Ru5 0.0266(3) 0.0262(3) 0.0360(4) 0.0022(3) 0.0023(3) -0.0036(3)
